data_7157991
loop_
_publ_author_name
'Zhao, Yu'
'Li, Li'
'Zhou, Zitong'
'Chen, Man'
'Yang, Weiguang'
'Luo, Hui'

_publ_section_title
;
 Copper catalyzed five-component domino strategy for the synthesis of
 nicotinimidamides.
;
_journal_issue 17
_journal_name_full 'Organic &amp; biomolecular chemistry'
_journal_page_first 3868
_journal_page_last 3872
_journal_paper_doi 10.1039/d1ob00162k
_journal_volume 19
_journal_year 2021
_chemical_formula_moiety 'C21 H21 N3 O2 S'
_chemical_formula_sum 'C21 H21 N3 O2 S'
_chemical_formula_weight 379.46
_space_group_crystal_system orthorhombic
_space_group_IT_number 33
_space_group_name_Hall 'P 2c -2n'
_space_group_name_H-M_alt 'P n a 21'
_atom_sites_solution_hydrogens mixed
_audit_block_doi 10.5517/ccdc.csd.cc26lmq5
_audit_creation_date 2020-11-01
_audit_creation_method
;
Olex2 1.3
(compiled Nov 21 2019 18:26:39 for OlexSys, GUI svn.r6003)
;
_audit_update_record
;
2020-11-11 deposited with the CCDC.	2021-03-26 downloaded from the CCDC.
;
_cell_angle_alpha 90
_cell_angle_beta 90.000(7)
_cell_angle_gamma 90
_cell_formula_units_Z 8
_cell_length_a 17.663(6)
_cell_length_b 7.822(3)
_cell_length_c 29.714(10)
_cell_measurement_reflns_used 2970
_cell_measurement_temperature 273.15
_cell_measurement_theta_max 22.40
_cell_measurement_theta_min 2.40
_cell_volume 4105(3)
_computing_cell_refinement 'SAINT v8.34A (Bruker, 2013)'
_computing_data_reduction 'SAINT v8.34A (Bruker, 2013)'
_computing_molecular_graphics 'Olex2 1.3 (Dolomanov et al., 2009)'
_computing_publication_material 'Olex2 1.3 (Dolomanov et al., 2009)'
_computing_structure_refinement 'SHELXL 2018/3 (Sheldrick, 2015)'
_computing_structure_solution 'SHELXT 2018/2 (Sheldrick, 2018)'
_diffrn_ambient_temperature 273.15
_diffrn_measured_fraction_theta_full 1.000
_diffrn_measured_fraction_theta_max 1.000
_diffrn_measurement_device_type 'Bruker APEX-II CCD'
_diffrn_measurement_method '\f and \w scans'
_diffrn_radiation_type MoK\a
_diffrn_radiation_wavelength 0.71073
_diffrn_reflns_av_R_equivalents 0.1035
_diffrn_reflns_av_unetI/netI 0.1299
_diffrn_reflns_Laue_measured_fraction_full 1.000
_diffrn_reflns_Laue_measured_fraction_max 1.000
_diffrn_reflns_limit_h_max 19
_diffrn_reflns_limit_h_min -21
_diffrn_reflns_limit_k_max 9
_diffrn_reflns_limit_k_min -9
_diffrn_reflns_limit_l_max 31
_diffrn_reflns_limit_l_min -35
_diffrn_reflns_number 19436
_diffrn_reflns_point_group_measured_fraction_full 0.967
_diffrn_reflns_point_group_measured_fraction_max 0.967
_diffrn_reflns_theta_full 25.025
_diffrn_reflns_theta_max 25.025
_diffrn_reflns_theta_min 2.306
_diffrn_standards_number 0
_exptl_absorpt_coefficient_mu 0.177
_exptl_absorpt_correction_T_max 0.7456
_exptl_absorpt_correction_T_min 0.6188
_exptl_absorpt_correction_type multi-scan
_exptl_absorpt_process_details
;
SADABS-2014/5 (Bruker,2014/5) was used for absorption correction.
wR2(int) was 0.1021 before and 0.0445 after correction.
The Ratio of minimum to maximum transmission is 0.8299.
The \l/2 correction factor is 0.00150.
;
_exptl_crystal_colour colourless
_exptl_crystal_colour_primary colourless
_exptl_crystal_density_diffrn 1.228
_exptl_crystal_description block
_exptl_crystal_F_000 1600
_exptl_crystal_size_max 0.13
_exptl_crystal_size_mid 0.12
_exptl_crystal_size_min 0.1
_refine_diff_density_max 1.110
_refine_diff_density_min -0.355
_refine_diff_density_rms 0.095
_refine_ls_abs_structure_details
;
 Refined as an inversion twin.
;
_refine_ls_abs_structure_Flack 0.3(3)
_refine_ls_extinction_method none
_refine_ls_goodness_of_fit_ref 0.973
_refine_ls_hydrogen_treatment constr
_refine_ls_matrix_type full
_refine_ls_number_parameters 493
_refine_ls_number_reflns 7015
_refine_ls_number_restraints 1
_refine_ls_restrained_S_all 0.973
_refine_ls_R_factor_all 0.1783
_refine_ls_R_factor_gt 0.0958
_refine_ls_shift/su_max 0.051
_refine_ls_shift/su_mean 0.002
_refine_ls_structure_factor_coef Fsqd
_refine_ls_weighting_details 'w=1/[\s^2^(Fo^2^)+(0.1476P)^2^] where P=(Fo^2^+2Fc^2^)/3'
_refine_ls_weighting_scheme calc
_refine_ls_wR_factor_gt 0.2247
_refine_ls_wR_factor_ref 0.2679
_reflns_Friedel_coverage 0.895
_reflns_Friedel_fraction_full 0.933
_reflns_Friedel_fraction_max 0.933
_reflns_number_gt 3513
_reflns_number_total 7015
_reflns_threshold_expression 'I > 2\s(I)'
_cod_data_source_file d1ob00162k2.cif
_cod_data_source_block 123_sq
_cod_depositor_comments
;
          Adding full bibliography for 7157991.cif.

2024-06-28
Z value and formula fixed to values more according to usual
chemical conventions.                 miguel
;
_cod_original_formula_sum 'C42 H42 N6 O4 S2'
_cod_original_formula_weight 758.93
_cod_original_formula_moiety '2(C21 H21 N3 O2 S)'
_cod_original_formula_units_Z 4
_cod_original_cell_volume 4105(2)
_cod_database_code 7157991
_shelx_shelxl_version_number 2018/3
_shelx_space_group_comment
;
The symmetry employed for this shelxl refinement is uniquely defined
by the following loop, which should always be used as a source of
symmetry information in preference to the above space-group names.
They are only intended as comments.
;
_shelx_estimated_absorpt_t_max 0.982
_shelx_estimated_absorpt_t_min 0.977
_olex2_refinement_description
;
1. Twinned data refinement
 Scales: 0.7(3)
 0.3(3)
2. Fixed Uiso
 At 1.2 times of:
  All C(H) groups, All C(H,H) groups, All N(H,H) groups
 At 1.5 times of:
  All C(H,H,H) groups
3.a Rotating group:
 N1(H1A,H1B)
3.b Secondary CH2 refined with riding coordinates:
 C25(H25A,H25B), C23(H23A,H23B)
3.c Aromatic/amide H refined with riding coordinates:
 C8(H8), C48(H48), C49(H49), C56(H56), C15(H15), C29(H29), C40(H40), C42(H42),
 C45(H45), C14(H14), C20(H20), C21(H21), C24(H24), C4(H4), C22(H22), C10(H10),
 C50(H50), C54(H54), C39(H39), C43(H43), C44(H44), C46(H46)
3.d X=CH2 refined with riding coordinates:
 N9(H9A,H9B)
3.e Idealised Me refined as rotating group:
 C17(H17A,H17B,H17C), C51(H51A,H51B,H51C), C36(H36A,H36B,H36C), C41(H41A,H41B,
 H41C)
;
_platon_squeeze_void_probe_radius 1.20
_olex2_submission_special_instructions 'No special instructions were received'

loop_
_space_group_symop_operation_xyz
'x, y, z'
'-x, -y, z+1/2'
'x+1/2, -y+1/2, z'
'-x+1/2, y+1/2, z+1/2'

loop_
_atom_site_label
_atom_site_type_symbol
_atom_site_fract_x
_atom_site_fract_y
_atom_site_fract_z
_atom_site_U_iso_or_equiv
_atom_site_adp_type
_atom_site_occupancy
_atom_site_site_symmetry_order
_atom_site_calc_flag
_atom_site_refinement_flags_posn
_atom_site_refinement_flags_adp
_atom_site_refinement_flags_occupancy
_atom_site_disorder_assembly
_atom_site_disorder_group
S2 S -1.12097(18) -0.6383(4) -0.32530(10) 0.0491(9) Uani 1 1 d . . . . .
S30 S -1.63520(19) -0.3565(5) -0.67652(12) 0.0561(10) Uani 1 1 d . . . . .
N16 N -1.5328(5) -0.6625(12) -0.4992(3) 0.044(2) Uani 1 1 d . . . . .
O6 O -1.0980(6) -0.8152(15) -0.3363(4) 0.083(4) Uani 1 1 d . . . . .
O28 O -1.0631(5) -0.5254(13) -0.3081(3) 0.067(3) Uani 1 1 d . . . . .
C7 C -1.4142(7) -0.7551(13) -0.4694(5) 0.040(3) Uani 1 1 d . . . . .
O33 O -1.6586(7) -0.1937(16) -0.6664(3) 0.090(4) Uani 1 1 d . . . . .
O19 O -1.6935(5) -0.4688(14) -0.6951(3) 0.080(3) Uani 1 1 d . . . . .
N32 N -1.2306(5) -0.3451(11) -0.5023(3) 0.046(2) Uani 1 1 d . . . . .
N18 N -1.5915(5) -0.4371(14) -0.6346(3) 0.046(2) Uani 1 1 d . . . . .
N3 N -1.1697(6) -0.5587(13) -0.3663(3) 0.053(3) Uani 1 1 d . . . . .
C8 C -1.4367(8) -0.7350(15) -0.5518(5) 0.040(3) Uani 1 1 d . . . . .
H8 H -1.387747 -0.773542 -0.557382 0.048 Uiso 1 1 calc R U . . .
C5 C -1.4620(7) -0.7186(16) -0.5077(4) 0.041(3) Uani 1 1 d . . . . .
N1 N -1.0904(6) -0.3232(16) -0.3786(4) 0.060(3) Uani 1 1 d . . . . .
H1A H -1.102040 -0.216414 -0.381869 0.072 Uiso 1 1 d R U . . .
H1B H -1.054887 -0.348436 -0.397527 0.072 Uiso 1 1 d R U . . .
N9 N -1.6668(6) -0.6794(17) -0.6234(4) 0.065(3) Uani 1 1 d . . . . .
H9A H -1.698267 -0.650765 -0.644124 0.078 Uiso 1 1 calc R U . . .
H9B H -1.673629 -0.772227 -0.608399 0.078 Uiso 1 1 calc R U . . .
C11 C -1.4833(7) -0.6948(17) -0.5872(4) 0.045(3) Uani 1 1 d . . . . .
C47 C -1.2041(7) -0.3625(15) -0.4231(4) 0.045(3) Uani 1 1 d . . . . .
C48 C -1.3226(9) -0.2576(14) -0.4498(5) 0.047(4) Uani 1 1 d . . . . .
H48 H -1.370711 -0.212768 -0.444859 0.057 Uiso 1 1 calc R U . . .
C49 C -1.4225(9) -0.2576(16) -0.5286(6) 0.056(4) Uani 1 1 d . . . . .
H49 H -1.443501 -0.291014 -0.501329 0.067 Uiso 1 1 calc R U . . .
C52 C -1.5801(7) -0.6242(16) -0.5337(4) 0.047(3) Uani 1 1 d . . . . .
C53 C -1.1508(7) -0.4187(17) -0.3862(4) 0.046(3) Uani 1 1 d . . . . .
C55 C -1.2976(7) -0.2820(18) -0.4926(5) 0.047(3) Uani 1 1 d . . . . .
C56 C -1.4684(9) -0.225(2) -0.5653(6) 0.066(5) Uani 1 1 d . . . . .
H56 H -1.520324 -0.241329 -0.562657 0.080 Uiso 1 1 calc R U . . .
C26 C -1.3033(10) -0.2736(18) -0.3663(5) 0.056(4) Uani 1 1 d . . . . .
C27 C -1.6085(6) -0.5815(16) -0.6145(4) 0.039(3) Uani 1 1 d . . . . .
C15 C -1.3848(12) -0.751(2) -0.7183(8) 0.088(6) Uani 1 1 d . . . . .
H15 H -1.363129 -0.765816 -0.746559 0.105 Uiso 1 1 calc R U . . .
C29 C -1.3163(8) -0.1868(19) -0.5718(4) 0.054(3) Uani 1 1 d . . . . .
H29 H -1.264038 -0.175423 -0.573696 0.065 Uiso 1 1 calc R U . . .
C34 C -1.2764(7) -0.2996(18) -0.4129(4) 0.046(3) Uani 1 1 d . . . . .
C35 C -1.5569(7) -0.6421(14) -0.5783(3) 0.041(3) Uani 1 1 d . . . . .
C37 C -1.4511(8) -0.7115(19) -0.6337(5) 0.050(3) Uani 1 1 d . . . . .
C38 C -1.1833(7) -0.3805(16) -0.4681(4) 0.048(3) Uani 1 1 d . . . . .
C40 C -1.4454(8) -0.8123(19) -0.4278(4) 0.060(4) Uani 1 1 d . . . . .
H40 H -1.497495 -0.827362 -0.425417 0.073 Uiso 1 1 calc R U . . .
C42 C -1.4896(9) -0.799(2) -0.6673(4) 0.058(3) Uani 1 1 d . . . . .
H42 H -1.537778 -0.842944 -0.661960 0.070 Uiso 1 1 calc R U . . .
C45 C -1.3795(8) -0.6419(17) -0.6424(4) 0.055(3) Uani 1 1 d . . . . .
H45 H -1.353499 -0.583970 -0.619842 0.065 Uiso 1 1 calc R U . . .
C12 C -1.3482(8) -0.2407(14) -0.5328(5) 0.041(4) Uani 1 1 d . . . . .
C14 C -1.4393(9) -0.1694(18) -0.6057(5) 0.069(4) Uani 1 1 d . . . . .
H14 H -1.470455 -0.146394 -0.630162 0.083 Uiso 1 1 calc R U . . .
C17 C -1.1599(10) -0.748(2) -0.2413(6) 0.075(6) Uani 1 1 d . . . . .
H17A H -1.137307 -0.854593 -0.249858 0.113 Uiso 1 1 calc R U . . .
H17B H -1.200602 -0.768753 -0.220579 0.113 Uiso 1 1 calc R U . . .
H17C H -1.122466 -0.676948 -0.227078 0.113 Uiso 1 1 calc R U . . .
C20 C -1.3606(9) -0.1488(17) -0.6083(4) 0.065(4) Uani 1 1 d . . . . .
H20 H -1.338418 -0.109618 -0.634790 0.078 Uiso 1 1 calc R U . . .
C21 C -1.4559(10) -0.821(2) -0.7083(5) 0.073(5) Uani 1 1 d . . . . .
H21 H -1.480961 -0.883987 -0.730267 0.088 Uiso 1 1 calc R U . . .
C24 C -1.4000(10) -0.8459(18) -0.3910(5) 0.068(4) Uani 1 1 d . . . . .
H24 H -1.421014 -0.883293 -0.364076 0.082 Uiso 1 1 calc R U . . .
C25 C -1.1911(8) -0.6559(18) -0.2837(4) 0.063(4) Uani 1 1 d . . . . .
H25A H -1.208796 -0.542787 -0.275540 0.076 Uiso 1 1 calc R U . . .
H25B H -1.233712 -0.719724 -0.295601 0.076 Uiso 1 1 calc R U . . .
C4 C -1.2649(10) -0.192(2) -0.3344(5) 0.071(4) Uani 1 1 d . . . . .
H4 H -1.216667 -0.151171 -0.340811 0.085 Uiso 1 1 calc R U . . .
C22 C -1.3339(8) -0.7398(18) -0.4696(6) 0.063(5) Uani 1 1 d . . . . .
H22 H -1.309891 -0.706703 -0.496106 0.076 Uiso 1 1 calc R U . . .
C10 C -1.3243(10) -0.823(2) -0.3950(5) 0.074(4) Uani 1 1 d . . . . .
H10 H -1.294238 -0.845159 -0.369920 0.088 Uiso 1 1 calc R U . . .
C23 C -1.5638(8) -0.341(2) -0.7164(4) 0.065(4) Uani 1 1 d . . . . .
H23A H -1.522805 -0.273169 -0.704037 0.078 Uiso 1 1 calc R U . . .
H23B H -1.544138 -0.454616 -0.722410 0.078 Uiso 1 1 calc R U . . .
C50 C -1.3475(9) -0.660(2) -0.6849(6) 0.083(5) Uani 1 1 d . . . . .
H50 H -1.300748 -0.610705 -0.690992 0.099 Uiso 1 1 calc R U . . .
C51 C -1.1077(7) -0.450(2) -0.4807(5) 0.078(5) Uani 1 1 d . . . . .
H51A H -1.111839 -0.571161 -0.485943 0.116 Uiso 1 1 calc R U . . .
H51B H -1.072472 -0.430061 -0.456679 0.116 Uiso 1 1 calc R U . . .
H51C H -1.090065 -0.395079 -0.507565 0.116 Uiso 1 1 calc R U . . .
C54 C -1.2906(9) -0.7719(19) -0.4324(6) 0.064(4) Uani 1 1 d . . . . .
H54 H -1.238330 -0.757786 -0.433296 0.076 Uiso 1 1 calc R U . . .
C36 C -1.6562(8) -0.555(3) -0.5204(5) 0.088(6) Uani 1 1 d . . . . .
H36A H -1.654996 -0.520628 -0.489422 0.132 Uiso 1 1 calc R U . . .
H36B H -1.693935 -0.642261 -0.524387 0.132 Uiso 1 1 calc R U . . .
H36C H -1.668430 -0.458418 -0.538935 0.132 Uiso 1 1 calc R U . . .
C39 C -1.3757(9) -0.341(2) -0.3553(5) 0.072(4) Uani 1 1 d . . . . .
H39 H -1.402635 -0.404953 -0.376346 0.086 Uiso 1 1 calc R U . . .
C41 C -1.5891(12) -0.263(2) -0.7596(6) 0.090(6) Uani 1 1 d . . . . .
H41A H -1.546738 -0.253443 -0.779719 0.135 Uiso 1 1 calc R U . . .
H41B H -1.609462 -0.151029 -0.753902 0.135 Uiso 1 1 calc R U . . .
H41C H -1.627376 -0.333299 -0.773085 0.135 Uiso 1 1 calc R U . . .
C43 C -1.2952(13) -0.165(3) -0.2914(5) 0.104(7) Uani 1 1 d . . . . .
H43 H -1.268826 -0.102822 -0.269913 0.125 Uiso 1 1 calc R U . . .
C44 C -1.4062(12) -0.311(3) -0.3126(7) 0.103(6) Uani 1 1 d . . . . .
H44 H -1.455271 -0.345170 -0.305588 0.123 Uiso 1 1 calc R U . . .
C46 C -1.3632(14) -0.233(3) -0.2823(9) 0.107(9) Uani 1 1 d . . . . .
H46 H -1.381319 -0.224087 -0.252981 0.128 Uiso 1 1 calc R U . . .

loop_
_atom_site_aniso_label
_atom_site_aniso_U_11
_atom_site_aniso_U_22
_atom_site_aniso_U_33
_atom_site_aniso_U_23
_atom_site_aniso_U_13
_atom_site_aniso_U_12
S2 0.0515(19) 0.057(2) 0.0382(17) 0.0051(15) -0.0043(15) 0.0068(16)
S30 0.051(2) 0.071(2) 0.047(2) 0.0145(18) -0.0071(16) 0.0043(19)
N16 0.041(6) 0.064(7) 0.027(5) 0.000(4) 0.003(5) 0.006(5)
O6 0.099(8) 0.079(7) 0.070(8) -0.034(6) -0.008(7) 0.044(6)
O28 0.057(6) 0.092(7) 0.052(5) 0.012(5) -0.020(4) -0.005(5)
C7 0.037(7) 0.029(7) 0.055(9) 0.001(5) 0.003(7) 0.004(5)
O33 0.146(10) 0.086(7) 0.038(6) 0.005(6) -0.013(6) 0.060(8)
O19 0.072(6) 0.106(8) 0.063(6) 0.029(6) -0.032(5) -0.027(6)
N32 0.042(6) 0.048(6) 0.046(6) 0.005(5) -0.008(5) -0.001(5)
N18 0.031(5) 0.060(6) 0.048(6) 0.010(5) -0.013(4) 0.009(5)
N3 0.074(8) 0.046(6) 0.041(6) 0.009(5) -0.012(5) -0.003(5)
C8 0.030(7) 0.060(9) 0.031(8) 0.003(5) -0.005(6) 0.009(5)
C5 0.051(8) 0.041(6) 0.033(7) 0.003(6) 0.000(6) -0.005(6)
N1 0.051(8) 0.061(7) 0.069(8) 0.008(6) -0.007(6) -0.011(6)
N9 0.043(7) 0.093(9) 0.059(7) 0.026(7) -0.019(6) -0.003(7)
C11 0.045(8) 0.052(7) 0.039(7) 0.002(7) 0.000(6) 0.005(6)
C47 0.038(7) 0.050(7) 0.046(7) 0.008(6) -0.003(6) 0.004(6)
C48 0.050(9) 0.046(9) 0.046(9) 0.005(5) -0.008(7) 0.002(6)
C49 0.063(11) 0.049(10) 0.055(10) 0.006(6) -0.013(8) 0.017(7)
C52 0.041(7) 0.054(8) 0.046(7) 0.005(6) -0.001(6) 0.000(6)
C53 0.049(8) 0.054(8) 0.036(7) 0.001(6) -0.005(6) 0.008(7)
C55 0.033(7) 0.063(8) 0.044(9) 0.001(7) -0.014(6) 0.004(6)
C56 0.054(10) 0.075(11) 0.070(12) -0.009(8) -0.012(9) -0.014(8)
C26 0.078(11) 0.062(9) 0.026(7) 0.002(6) 0.000(7) 0.025(8)
C27 0.022(6) 0.056(8) 0.038(6) 0.003(6) -0.009(5) -0.002(6)
C15 0.114(17) 0.095(16) 0.054(13) -0.003(8) 0.021(12) 0.022(11)
C29 0.046(8) 0.071(9) 0.046(8) -0.003(7) -0.022(6) -0.005(7)
C34 0.047(8) 0.063(7) 0.027(6) 0.006(6) 0.003(6) 0.010(7)
C35 0.046(7) 0.049(7) 0.027(6) 0.005(5) -0.005(5) 0.004(6)
C37 0.040(8) 0.061(8) 0.050(9) 0.002(7) 0.003(7) 0.005(6)
C38 0.043(7) 0.066(8) 0.034(6) 0.004(6) -0.008(6) 0.016(6)
C40 0.069(10) 0.073(9) 0.039(7) 0.003(7) -0.008(7) -0.019(8)
C42 0.064(9) 0.079(9) 0.031(7) -0.009(7) -0.003(7) 0.013(8)
C45 0.053(8) 0.071(9) 0.040(7) 0.006(6) -0.002(6) 0.009(7)
C12 0.058(10) 0.042(8) 0.023(7) -0.001(5) -0.016(7) 0.000(6)
C14 0.071(11) 0.055(9) 0.081(11) -0.008(8) -0.049(9) 0.004(8)
C17 0.060(11) 0.115(17) 0.050(11) 0.025(8) 0.010(9) 0.010(9)
C20 0.095(13) 0.058(9) 0.044(7) 0.002(6) -0.004(8) -0.004(8)
C21 0.098(13) 0.078(11) 0.043(8) -0.004(7) -0.001(9) 0.026(10)
C24 0.084(12) 0.065(10) 0.056(8) 0.009(7) -0.034(8) -0.011(8)
C25 0.065(9) 0.067(10) 0.058(9) -0.003(7) 0.008(7) -0.004(7)
C4 0.082(11) 0.082(10) 0.049(10) -0.006(9) -0.003(8) 0.023(9)
C22 0.056(11) 0.078(12) 0.055(10) -0.003(7) -0.005(8) -0.008(8)
C10 0.084(13) 0.086(11) 0.051(9) -0.003(8) -0.028(9) 0.015(9)
C23 0.059(9) 0.089(11) 0.048(8) 0.018(7) 0.001(7) -0.003(7)
C50 0.089(12) 0.098(13) 0.061(10) 0.027(9) 0.024(9) 0.014(10)
C51 0.054(9) 0.130(15) 0.049(8) -0.009(9) 0.000(7) 0.035(9)
C54 0.052(10) 0.085(11) 0.053(11) 0.004(8) -0.020(8) 0.014(7)
C36 0.060(10) 0.148(17) 0.055(9) -0.002(10) -0.002(8) 0.041(11)
C39 0.066(10) 0.097(12) 0.053(8) 0.009(8) 0.005(8) 0.012(9)
C41 0.122(16) 0.103(16) 0.044(11) 0.033(8) 0.004(10) 0.001(11)
C43 0.120(17) 0.16(2) 0.033(9) -0.028(10) -0.019(10) 0.054(15)
C44 0.085(13) 0.143(17) 0.080(14) 0.025(13) 0.042(11) 0.037(13)
C46 0.109(19) 0.17(3) 0.046(14) 0.012(12) 0.016(13) 0.033(15)

loop_
_atom_type_symbol
_atom_type_description
_atom_type_scat_dispersion_real
_atom_type_scat_dispersion_imag
_atom_type_scat_source
C C 0.0033 0.0016 'International Tables Vol C Tables 4.2.6.8 and 6.1.1.4'
H H 0.0000 0.0000 'International Tables Vol C Tables 4.2.6.8 and 6.1.1.4'
N N 0.0061 0.0033 'International Tables Vol C Tables 4.2.6.8 and 6.1.1.4'
O O 0.0106 0.0060 'International Tables Vol C Tables 4.2.6.8 and 6.1.1.4'
S S 0.1246 0.1234 'International Tables Vol C Tables 4.2.6.8 and 6.1.1.4'

loop_
_geom_angle_atom_site_label_1
_geom_angle_atom_site_label_2
_geom_angle_atom_site_label_3
_geom_angle
_geom_angle_site_symmetry_1
_geom_angle_site_symmetry_3
_geom_angle_publ_flag
O6 S2 N3 109.9(6) . . ?
O6 S2 C25 106.0(7) . . ?
O28 S2 O6 117.1(6) . . ?
O28 S2 N3 114.2(6) . . ?
O28 S2 C25 107.3(6) . . ?
N3 S2 C25 100.7(6) . . ?
O33 S30 O19 115.4(8) . . ?
O33 S30 N18 109.9(6) . . ?
O33 S30 C23 107.7(8) . . ?
O19 S30 N18 113.5(6) . . ?
O19 S30 C23 107.3(7) . . ?
N18 S30 C23 102.0(6) . . ?
C5 N16 C52 120.0(10) . . ?
C40 C7 C5 121.3(12) . . ?
C22 C7 C5 124.1(14) . . ?
C22 C7 C40 114.6(13) . . ?
C55 N32 C38 118.2(11) . . ?
C27 N18 S30 125.8(8) . . ?
C53 N3 S2 122.3(9) . . ?
C5 C8 H8 119.7 . . ?
C11 C8 H8 119.7 . . ?
C11 C8 C5 120.5(12) . . ?
N16 C5 C7 117.2(12) . . ?
N16 C5 C8 120.3(12) . . ?
C8 C5 C7 122.5(12) . . ?
H1A N1 H1B 108.6 . . ?
C53 N1 H1A 109.6 . . ?
C53 N1 H1B 110.3 . . ?
H9A N9 H9B 120.0 . . ?
C27 N9 H9A 120.0 . . ?
C27 N9 H9B 120.0 . . ?
C8 C11 C35 118.9(11) . . ?
C8 C11 C37 117.2(11) . . ?
C35 C11 C37 123.9(11) . . ?
C34 C47 C53 120.8(10) . . ?
C38 C47 C53 120.2(10) . . ?
C38 C47 C34 118.9(10) . . ?
C55 C48 H48 119.7 . . ?
C55 C48 C34 120.5(13) . . ?
C34 C48 H48 119.7 . . ?
C56 C49 H49 120.4 . . ?
C12 C49 H49 120.4 . . ?
C12 C49 C56 119.3(15) . . ?
N16 C52 C35 121.0(11) . . ?
N16 C52 C36 115.5(11) . . ?
C35 C52 C36 123.4(11) . . ?
N3 C53 N1 127.8(12) . . ?
N3 C53 C47 114.7(11) . . ?
N1 C53 C47 117.5(11) . . ?
N32 C55 C48 123.4(12) . . ?
N32 C55 C12 115.7(13) . . ?
C48 C55 C12 120.8(12) . . ?
C49 C56 H56 119.1 . . ?
C14 C56 C49 121.8(15) . . ?
C14 C56 H56 119.1 . . ?
C4 C26 C34 124.8(15) . . ?
C4 C26 C39 118.2(14) . . ?
C39 C26 C34 117.0(14) . . ?
N18 C27 C35 117.6(10) . . ?
N9 C27 N18 126.2(11) . . ?
N9 C27 C35 116.1(11) . . ?
C21 C15 H15 120.9 . . ?
C50 C15 H15 120.9 . . ?
C50 C15 C21 118.3(19) . . ?
C12 C29 H29 119.7 . . ?
C12 C29 C20 120.5(13) . . ?
C20 C29 H29 119.7 . . ?
C47 C34 C48 116.2(11) . . ?
C47 C34 C26 123.0(11) . . ?
C48 C34 C26 120.7(12) . . ?
C11 C35 C52 119.2(10) . . ?
C11 C35 C27 122.0(10) . . ?
C52 C35 C27 118.3(10) . . ?
C42 C37 C11 121.2(12) . . ?
C42 C37 C45 120.2(13) . . ?
C45 C37 C11 118.5(13) . . ?
N32 C38 C47 122.6(10) . . ?
N32 C38 C51 116.4(10) . . ?
C47 C38 C51 120.9(10) . . ?
C7 C40 H40 119.3 . . ?
C24 C40 C7 121.4(14) . . ?
C24 C40 H40 119.3 . . ?
C37 C42 H42 120.4 . . ?
C21 C42 C37 119.2(15) . . ?
C21 C42 H42 120.4 . . ?
C37 C45 H45 120.2 . . ?
C50 C45 C37 119.6(14) . . ?
C50 C45 H45 120.2 . . ?
C49 C12 C55 119.0(13) . . ?
C49 C12 C29 121.5(13) . . ?
C29 C12 C55 119.5(12) . . ?
C56 C14 H14 121.4 . . ?
C56 C14 C20 117.1(13) . . ?
C20 C14 H14 121.4 . . ?
H17A C17 H17B 109.5 . . ?
H17A C17 H17C 109.5 . . ?
H17B C17 H17C 109.5 . . ?
C25 C17 H17A 109.5 . . ?
C25 C17 H17B 109.5 . . ?
C25 C17 H17C 109.5 . . ?
C29 C20 C14 119.7(13) . . ?
C29 C20 H20 120.1 . . ?
C14 C20 H20 120.1 . . ?
C15 C21 H21 118.9 . . ?
C42 C21 C15 122.1(17) . . ?
C42 C21 H21 118.9 . . ?
C40 C24 H24 120.6 . . ?
C10 C24 C40 118.7(14) . . ?
C10 C24 H24 120.6 . . ?
S2 C25 H25A 109.4 . . ?
S2 C25 H25B 109.4 . . ?
C17 C25 S2 111.0(11) . . ?
C17 C25 H25A 109.4 . . ?
C17 C25 H25B 109.4 . . ?
H25A C25 H25B 108.0 . . ?
C26 C4 H4 119.1 . . ?
C26 C4 C43 121.9(18) . . ?
C43 C4 H4 119.1 . . ?
C7 C22 H22 118.8 . . ?
C54 C22 C7 122.5(16) . . ?
C54 C22 H22 118.8 . . ?
C24 C10 H10 118.1 . . ?
C54 C10 C24 123.8(14) . . ?
C54 C10 H10 118.1 . . ?
S30 C23 H23A 108.9 . . ?
S30 C23 H23B 108.9 . . ?
H23A C23 H23B 107.7 . . ?
C41 C23 S30 113.5(11) . . ?
C41 C23 H23A 108.9 . . ?
C41 C23 H23B 108.9 . . ?
C15 C50 C45 120.6(17) . . ?
C15 C50 H50 119.7 . . ?
C45 C50 H50 119.7 . . ?
C38 C51 H51A 109.5 . . ?
C38 C51 H51B 109.5 . . ?
C38 C51 H51C 109.5 . . ?
H51A C51 H51B 109.5 . . ?
H51A C51 H51C 109.5 . . ?
H51B C51 H51C 109.5 . . ?
C22 C54 H54 120.5 . . ?
C10 C54 C22 118.9(15) . . ?
C10 C54 H54 120.5 . . ?
C52 C36 H36A 109.5 . . ?
C52 C36 H36B 109.5 . . ?
C52 C36 H36C 109.5 . . ?
H36A C36 H36B 109.5 . . ?
H36A C36 H36C 109.5 . . ?
H36B C36 H36C 109.5 . . ?
C26 C39 H39 120.2 . . ?
C44 C39 C26 119.5(17) . . ?
C44 C39 H39 120.2 . . ?
C23 C41 H41A 109.5 . . ?
C23 C41 H41B 109.5 . . ?
C23 C41 H41C 109.5 . . ?
H41A C41 H41B 109.5 . . ?
H41A C41 H41C 109.5 . . ?
H41B C41 H41C 109.5 . . ?
C4 C43 H43 121.0 . . ?
C46 C43 C4 118(2) . . ?
C46 C43 H43 121.0 . . ?
C39 C44 H44 120.9 . . ?
C46 C44 C39 118(2) . . ?
C46 C44 H44 120.9 . . ?
C43 C46 H46 118.1 . . ?
C44 C46 C43 124(2) . . ?
C44 C46 H46 118.1 . . ?

loop_
_geom_bond_atom_site_label_1
_geom_bond_atom_site_label_2
_geom_bond_distance
_geom_bond_site_symmetry_2
_geom_bond_publ_flag
S2 O6 1.479(11) . ?
S2 O28 1.444(9) . ?
S2 N3 1.616(10) . ?
S2 C25 1.754(14) . ?
S30 O33 1.373(12) . ?
S30 O19 1.462(10) . ?
S30 N18 1.594(9) . ?
S30 C23 1.734(13) . ?
N16 C5 1.351(15) . ?
N16 C52 1.357(14) . ?
C7 C5 1.446(19) . ?
C7 C40 1.424(19) . ?
C7 C22 1.424(19) . ?
N32 C55 1.315(16) . ?
N32 C38 1.343(13) . ?
N18 C27 1.313(15) . ?
N3 C53 1.288(15) . ?
C8 H8 0.9300 . ?
C8 C5 1.390(19) . ?
C8 C11 1.373(17) . ?
N1 H1A 0.8657 . ?
N1 H1B 0.8650 . ?
N1 C53 1.321(16) . ?
N9 H9A 0.8600 . ?
N9 H9B 0.8600 . ?
N9 C27 1.310(15) . ?
C11 C35 1.388(16) . ?
C11 C37 1.501(19) . ?
C47 C53 1.512(16) . ?
C47 C34 1.403(16) . ?
C47 C38 1.394(16) . ?
C48 H48 0.9300 . ?
C48 C55 1.36(2) . ?
C48 C34 1.406(18) . ?
C49 H49 0.9300 . ?
C49 C56 1.38(2) . ?
C49 C12 1.324(19) . ?
C52 C35 1.392(16) . ?
C52 C36 1.502(18) . ?
C55 C12 1.528(18) . ?
C56 H56 0.9300 . ?
C56 C14 1.38(2) . ?
C26 C34 1.476(19) . ?
C26 C4 1.33(2) . ?
C26 C39 1.42(2) . ?
C27 C35 1.489(15) . ?
C15 H15 0.9300 . ?
C15 C21 1.40(2) . ?
C15 C50 1.39(3) . ?
C29 H29 0.9300 . ?
C29 C12 1.354(19) . ?
C29 C20 1.371(18) . ?
C37 C42 1.390(19) . ?
C37 C45 1.400(18) . ?
C38 C51 1.490(16) . ?
C40 H40 0.9300 . ?
C40 C24 1.381(18) . ?
C42 H42 0.9300 . ?
C42 C21 1.366(18) . ?
C45 H45 0.9300 . ?
C45 C50 1.39(2) . ?
C14 H14 0.9300 . ?
C14 C20 1.40(2) . ?
C17 H17A 0.9600 . ?
C17 H17B 0.9600 . ?
C17 H17C 0.9600 . ?
C17 C25 1.55(2) . ?
C20 H20 0.9300 . ?
C21 H21 0.9300 . ?
C24 H24 0.9300 . ?
C24 C10 1.35(2) . ?
C25 H25A 0.9700 . ?
C25 H25B 0.9700 . ?
C4 H4 0.9300 . ?
C4 C43 1.40(2) . ?
C22 H22 0.9300 . ?
C22 C54 1.37(2) . ?
C10 H10 0.9300 . ?
C10 C54 1.32(2) . ?
C23 H23A 0.9700 . ?
C23 H23B 0.9700 . ?
C23 C41 1.49(2) . ?
C50 H50 0.9300 . ?
C51 H51A 0.9600 . ?
C51 H51B 0.9600 . ?
C51 H51C 0.9600 . ?
C54 H54 0.9300 . ?
C36 H36A 0.9600 . ?
C36 H36B 0.9600 . ?
C36 H36C 0.9600 . ?
C39 H39 0.9300 . ?
C39 C44 1.40(2) . ?
C41 H41A 0.9600 . ?
C41 H41B 0.9600 . ?
C41 H41C 0.9600 . ?
C43 H43 0.9300 . ?
C43 C46 1.34(3) . ?
C44 H44 0.9300 . ?
C44 C46 1.33(3) . ?
C46 H46 0.9300 . ?

loop_
_geom_hbond_atom_site_label_D
_geom_hbond_atom_site_label_H
_geom_hbond_atom_site_label_A
_geom_hbond_distance_DH
_geom_hbond_distance_HA
_geom_hbond_distance_DA
_geom_hbond_angle_DHA
_geom_hbond_site_symmetry_A
_geom_hbond_publ_flag
N9 H9A O19 0.86 2.08 2.734(14) 132.4 . yes

loop_
_geom_torsion_atom_site_label_1
_geom_torsion_atom_site_label_2
_geom_torsion_atom_site_label_3
_geom_torsion_atom_site_label_4
_geom_torsion
_geom_torsion_site_symmetry_1
_geom_torsion_site_symmetry_2
_geom_torsion_site_symmetry_3
_geom_torsion_site_symmetry_4
_geom_torsion_publ_flag
S2 N3 C53 N1 2.7(19) . . . . ?
S2 N3 C53 C47 -178.8(8) . . . . ?
S30 N18 C27 N9 -4.4(18) . . . . ?
S30 N18 C27 C35 175.1(8) . . . . ?
N16 C52 C35 C11 -2.1(18) . . . . ?
N16 C52 C35 C27 -173.9(11) . . . . ?
O6 S2 N3 C53 -123.7(11) . . . . ?
O6 S2 C25 C17 59.9(12) . . . . ?
O28 S2 N3 C53 10.2(12) . . . . ?
O28 S2 C25 C17 -66.0(12) . . . . ?
C7 C40 C24 C10 0(2) . . . . ?
C7 C22 C54 C10 2(2) . . . . ?
O33 S30 N18 C27 124.3(12) . . . . ?
O33 S30 C23 C41 -62.5(14) . . . . ?
O19 S30 N18 C27 -6.6(12) . . . . ?
O19 S30 C23 C41 62.3(14) . . . . ?
N32 C55 C12 C49 147.5(12) . . . . ?
N32 C55 C12 C29 -32.9(17) . . . . ?
N18 S30 C23 C41 -178.2(12) . . . . ?
N18 C27 C35 C11 -67.1(16) . . . . ?
N18 C27 C35 C52 104.4(13) . . . . ?
N3 S2 C25 C17 174.4(11) . . . . ?
C8 C11 C35 C52 2.9(18) . . . . ?
C8 C11 C35 C27 174.4(11) . . . . ?
C8 C11 C37 C42 130.5(14) . . . . ?
C8 C11 C37 C45 -47.1(18) . . . . ?
C5 N16 C52 C35 0.1(17) . . . . ?
C5 N16 C52 C36 -177.2(13) . . . . ?
C5 C7 C40 C24 -179.4(13) . . . . ?
C5 C7 C22 C54 178.5(13) . . . . ?
C5 C8 C11 C35 -1.8(19) . . . . ?
C5 C8 C11 C37 178.4(12) . . . . ?
N9 C27 C35 C11 112.4(14) . . . . ?
N9 C27 C35 C52 -76.0(15) . . . . ?
C11 C8 C5 N16 -0.1(18) . . . . ?
C11 C8 C5 C7 -178.3(12) . . . . ?
C11 C37 C42 C21 -175.7(13) . . . . ?
C11 C37 C45 C50 178.2(12) . . . . ?
C48 C55 C12 C49 -31.0(18) . . . . ?
C48 C55 C12 C29 148.6(13) . . . . ?
C49 C56 C14 C20 1(2) . . . . ?
C52 N16 C5 C7 179.3(10) . . . . ?
C52 N16 C5 C8 1.0(16) . . . . ?
C53 C47 C34 C48 -177.4(11) . . . . ?
C53 C47 C34 C26 4(2) . . . . ?
C53 C47 C38 N32 174.7(11) . . . . ?
C53 C47 C38 C51 -2(2) . . . . ?
C55 N32 C38 C47 3.9(18) . . . . ?
C55 N32 C38 C51 -179.5(13) . . . . ?
C55 C48 C34 C47 1.5(19) . . . . ?
C55 C48 C34 C26 -179.9(13) . . . . ?
C56 C49 C12 C55 -178.2(12) . . . . ?
C56 C49 C12 C29 2(2) . . . . ?
C56 C14 C20 C29 1(2) . . . . ?
C26 C4 C43 C46 3(3) . . . . ?
C26 C39 C44 C46 -6(3) . . . . ?
C34 C47 C53 N3 71.2(15) . . . . ?
C34 C47 C53 N1 -110.2(14) . . . . ?
C34 C47 C38 N32 -2.2(19) . . . . ?
C34 C47 C38 C51 -178.6(13) . . . . ?
C34 C48 C55 N32 0(2) . . . . ?
C34 C48 C55 C12 178.6(12) . . . . ?
C34 C26 C4 C43 177.2(15) . . . . ?
C34 C26 C39 C44 -176.0(14) . . . . ?
C35 C11 C37 C42 -49(2) . . . . ?
C35 C11 C37 C45 133.1(14) . . . . ?
C37 C11 C35 C52 -177.4(12) . . . . ?
C37 C11 C35 C27 -6(2) . . . . ?
C37 C42 C21 C15 -3(2) . . . . ?
C37 C45 C50 C15 -2(2) . . . . ?
C38 N32 C55 C48 -2.9(19) . . . . ?
C38 N32 C55 C12 178.7(11) . . . . ?
C38 C47 C53 N3 -105.7(14) . . . . ?
C38 C47 C53 N1 72.9(16) . . . . ?
C38 C47 C34 C48 -0.5(18) . . . . ?
C38 C47 C34 C26 -179.1(13) . . . . ?
C40 C7 C5 N16 30.2(17) . . . . ?
C40 C7 C5 C8 -151.5(13) . . . . ?
C40 C7 C22 C54 -2.1(19) . . . . ?
C40 C24 C10 C54 -1(3) . . . . ?
C42 C37 C45 C50 1(2) . . . . ?
C45 C37 C42 C21 2(2) . . . . ?
C12 C49 C56 C14 -2(2) . . . . ?
C12 C29 C20 C14 -1(2) . . . . ?
C20 C29 C12 C49 0(2) . . . . ?
C20 C29 C12 C55 -180.0(12) . . . . ?
C21 C15 C50 C45 1(2) . . . . ?
C24 C10 C54 C22 0(3) . . . . ?
C25 S2 N3 C53 124.8(11) . . . . ?
C4 C26 C34 C47 49(2) . . . . ?
C4 C26 C34 C48 -129.4(16) . . . . ?
C4 C26 C39 C44 4(2) . . . . ?
C4 C43 C46 C44 -6(3) . . . . ?
C22 C7 C5 N16 -150.5(12) . . . . ?
C22 C7 C5 C8 27.8(18) . . . . ?
C22 C7 C40 C24 1.2(19) . . . . ?
C23 S30 N18 C27 -121.6(11) . . . . ?
C50 C15 C21 C42 1(3) . . . . ?
C36 C52 C35 C11 175.1(14) . . . . ?
C36 C52 C35 C27 3.3(19) . . . . ?
C39 C26 C34 C47 -131.1(14) . . . . ?
C39 C26 C34 C48 50.4(18) . . . . ?
C39 C26 C4 C43 -3(2) . . . . ?
C39 C44 C46 C43 7(3) . . . . ?

loop_
_platon_squeeze_void_nr
_platon_squeeze_void_average_x
_platon_squeeze_void_average_y
_platon_squeeze_void_average_z
_platon_squeeze_void_volume
_platon_squeeze_void_count_electrons
_platon_squeeze_void_content
1 0.033 0.000 0.088 11 8 ' '
2 0.967 -0.001 0.588 11 8 ' '
3 0.643 0.055 0.924 8 6 ' '
4 0.143 0.444 0.924 8 6 ' '
5 0.533 0.500 0.088 11 8 ' '
6 0.467 0.499 0.588 11 8 ' '
7 0.857 0.555 0.424 7 6 ' '
8 0.357 0.944 0.424 8 6 ' '

loop_
_twin_individual_id
_twin_individual_mass_fraction_refined
1 0.7(3)
2 0.3(3)
